data_4509908
loop_
_publ_author_name
'Mohapatra, Chandrajeet'
'Chandrasekhar, Vadapalli'

_publ_section_title
;
 Two-Dimensional Homometallic- to a Three Dimensional Heterometallic
 Coordination Polymer: A Metalloligand Approach
;
_journal_issue 2
_journal_name_full 'Crystal Growth &amp; Design'
_journal_page_first 406
_journal_paper_doi 10.1021/cg401698a
_journal_volume 14
_journal_year 2014
_chemical_formula_moiety 'C20 H24 Cu N2 O8 Sn2'
_chemical_formula_sum 'C20 H24 Cu N2 O8 Sn2'
_chemical_formula_weight 721.33
_chemical_name_systematic
;
 ?
;
_space_group_IT_number 14
_symmetry_cell_setting monoclinic
_symmetry_space_group_name_Hall '-P 2yn'
_symmetry_space_group_name_H-M 'P 1 21/n 1'
_atom_sites_solution_hydrogens geom
_atom_sites_solution_primary direct
_atom_sites_solution_secondary difmap
_audit_creation_method SHELXL-97
_cell_angle_alpha 90.000(5)
_cell_angle_beta 107.066(5)
_cell_angle_gamma 90.000(5)
_cell_formula_units_Z 2
_cell_length_a 10.901(5)
_cell_length_b 10.346(5)
_cell_length_c 11.834(5)
_cell_measurement_temperature 293(2)
_cell_volume 1275.9(10)
_computing_cell_refinement 'Bruker SMART'
_computing_data_collection 'Bruker SMART'
_computing_data_reduction 'Bruker SAINT'
_computing_molecular_graphics 'Bruker SHELXTL'
_computing_publication_material 'Bruker SHELXTL'
_computing_structure_refinement 'SHELXL-97 (Sheldrick, 1997)'
_computing_structure_solution 'SHELXS-97 (Sheldrick, 1990)'
_diffrn_ambient_temperature 293(2)
_diffrn_measured_fraction_theta_full 0.992
_diffrn_measured_fraction_theta_max 0.992
_diffrn_radiation_monochromator graphite
_diffrn_radiation_source 'fine-focus sealed tube'
_diffrn_radiation_type MoK\a
_diffrn_radiation_wavelength 0.71069
_diffrn_reflns_av_R_equivalents 0.0275
_diffrn_reflns_av_sigmaI/netI 0.0327
_diffrn_reflns_limit_h_max 12
_diffrn_reflns_limit_h_min -13
_diffrn_reflns_limit_k_max 9
_diffrn_reflns_limit_k_min -12
_diffrn_reflns_limit_l_max 14
_diffrn_reflns_limit_l_min -11
_diffrn_reflns_number 6695
_diffrn_reflns_theta_full 25.50
_diffrn_reflns_theta_max 25.50
_diffrn_reflns_theta_min 2.23
_exptl_absorpt_coefficient_mu 2.813
_exptl_absorpt_correction_T_max 1
_exptl_absorpt_correction_T_min 0.816417
_exptl_absorpt_correction_type empirical
_exptl_crystal_colour blue
_exptl_crystal_density_diffrn 1.878
_exptl_crystal_density_method 'not measured'
_exptl_crystal_description block
_exptl_crystal_F_000 702
_exptl_crystal_size_max 0.22
_exptl_crystal_size_mid 0.18
_exptl_crystal_size_min 0.15
_refine_diff_density_max 1.317
_refine_diff_density_min -0.587
_refine_diff_density_rms 0.143
_refine_ls_extinction_method none
_refine_ls_goodness_of_fit_ref 1.094
_refine_ls_hydrogen_treatment mixed
_refine_ls_matrix_type full
_refine_ls_number_parameters 154
_refine_ls_number_reflns 2358
_refine_ls_number_restraints 0
_refine_ls_restrained_S_all 1.094
_refine_ls_R_factor_all 0.0368
_refine_ls_R_factor_gt 0.0309
_refine_ls_shift/su_max 0.000
_refine_ls_shift/su_mean 0.000
_refine_ls_structure_factor_coef Fsqd
_refine_ls_weighting_details 'calc w=1/[\s^2^(Fo^2^)+(0.0468P)^2^+2.3682P] where P=(Fo^2^+2Fc^2^)/3'
_refine_ls_weighting_scheme calc
_refine_ls_wR_factor_gt 0.0749
_refine_ls_wR_factor_ref 0.0895
_reflns_number_gt 2072
_reflns_number_total 2358
_reflns_threshold_expression >2sigma(I)
_cod_data_source_file cg401698a_si_002.cif
_cod_data_source_block Compound2
_cod_depositor_comments
;
The following automatic conversions were performed:

'_symmetry_cell_setting' value 'Monoclinic' changed to 'monoclinic'
according to
/usr/data/users/saulius/automatic-downloads/current/ACS/lib/dictionaries/cif_core.dic
dictionary named 'cif_core.dic' version 2.4.2 from 2011-04-26.

Automatic conversion script
Id: cif_fix_values 2281 2013-09-26 08:29:07Z andrius 
;
_cod_original_sg_symbol_H-M 'P2(1)/n  '
_cod_database_code 4509908

loop_
_symmetry_equiv_pos_as_xyz
'x, y, z'
'-x+1/2, y+1/2, -z+1/2'
'-x, -y, -z'
'x-1/2, -y-1/2, z-1/2'

loop_
_atom_site_label
_atom_site_type_symbol
_atom_site_fract_x
_atom_site_fract_y
_atom_site_fract_z
_atom_site_U_iso_or_equiv
_atom_site_adp_type
_atom_site_occupancy
_atom_site_symmetry_multiplicity
_atom_site_calc_flag
_atom_site_refinement_flags
Sn1 Sn 0.23743(3) 0.84753(3) 0.65280(3) 0.01685(13) Uani 1 1 d .
Cu1 Cu 0.0000 1.0000 0.0000 0.01601(19) Uani 1 2 d S
O1 O 0.0760(3) 0.9388(3) -0.1191(2) 0.0150(6) Uani 1 1 d .
O2 O 0.2352(3) 0.8733(3) 0.4695(3) 0.0208(7) Uani 1 1 d .
O3 O 0.3654(3) 0.7040(3) 0.4731(3) 0.0229(7) Uani 1 1 d .
O4 O 0.2377(3) 0.8171(3) 0.8589(3) 0.0217(7) Uani 1 1 d .
N1 N 0.1424(3) 0.9026(3) 0.1096(3) 0.0130(7) Uani 1 1 d .
C1 C 0.1738(4) 0.8662(4) -0.0804(4) 0.0151(9) Uani 1 1 d .
C2 C 0.2936(4) 0.7909(4) 0.4214(4) 0.0167(9) Uani 1 1 d .
C3 C 0.2136(5) 0.8405(4) 0.0513(4) 0.0178(10) Uani 1 1 d .
C4 C 0.3130(4) 0.7602(4) 0.1085(4) 0.0198(10) Uani 1 1 d .
H4 H 0.3611 0.7180 0.0666 0.024 Uiso 1 1 calc R
C5 C 0.3401(4) 0.7434(4) 0.2287(4) 0.0208(10) Uani 1 1 d .
H5 H 0.4063 0.6885 0.2686 0.025 Uiso 1 1 calc R
C6 C 0.2689(4) 0.8082(4) 0.2901(4) 0.0161(9) Uani 1 1 d .
C7 C 0.1685(4) 0.8882(4) 0.2252(4) 0.0151(9) Uani 1 1 d .
H7 H 0.1191 0.9323 0.2648 0.018 Uiso 1 1 calc R
C8 C 0.4398(4) 0.8580(5) 0.7297(4) 0.0222(10) Uani 1 1 d .
H8A H 0.4802 0.8727 0.6689 0.033 Uiso 1 1 calc R
H8B H 0.4704 0.7782 0.7694 0.033 Uiso 1 1 calc R
H8C H 0.4601 0.9278 0.7856 0.033 Uiso 1 1 calc R
C9 C 0.1376(5) 0.6688(4) 0.6137(4) 0.0220(10) Uani 1 1 d .
H9A H 0.1065 0.6444 0.6786 0.033 Uiso 1 1 calc R
H9B H 0.1946 0.6034 0.6012 0.033 Uiso 1 1 calc R
H9C H 0.0664 0.6781 0.5436 0.033 Uiso 1 1 calc R
C10 C 0.1272(5) 1.0187(4) 0.6406(4) 0.0223(10) Uani 1 1 d .
H10A H 0.0385 0.9996 0.6024 0.033 Uiso 1 1 calc R
H10B H 0.1566 1.0821 0.5953 0.033 Uiso 1 1 calc R
H10C H 0.1366 1.0517 0.7184 0.033 Uiso 1 1 calc R

loop_
_atom_site_aniso_label
_atom_site_aniso_U_11
_atom_site_aniso_U_22
_atom_site_aniso_U_33
_atom_site_aniso_U_23
_atom_site_aniso_U_13
_atom_site_aniso_U_12
Sn1 0.0207(2) 0.0186(2) 0.01123(19) 0.00069(11) 0.00461(13) 0.00390(11)
Cu1 0.0158(4) 0.0226(4) 0.0093(4) 0.0014(3) 0.0032(3) 0.0051(3)
O1 0.0168(15) 0.0176(15) 0.0105(15) 0.0007(12) 0.0040(12) 0.0006(12)
O2 0.0257(17) 0.0243(16) 0.0124(16) 0.0011(13) 0.0055(14) 0.0082(13)
O3 0.0279(18) 0.0251(17) 0.0153(16) 0.0063(14) 0.0057(14) 0.0079(14)
O4 0.0275(17) 0.0236(16) 0.0134(17) 0.0014(13) 0.0050(14) 0.0088(14)
N1 0.0146(17) 0.0139(17) 0.0108(18) -0.0015(14) 0.0042(14) 0.0007(14)
C1 0.022(2) 0.014(2) 0.011(2) -0.0036(16) 0.0053(18) -0.0007(17)
C2 0.017(2) 0.021(2) 0.012(2) -0.0002(18) 0.0040(18) -0.0007(18)
C3 0.023(2) 0.015(2) 0.011(2) 0.0004(16) -0.0008(19) -0.0008(17)
C4 0.025(2) 0.019(2) 0.016(2) 0.0005(18) 0.0084(19) 0.0074(18)
C5 0.023(2) 0.018(2) 0.018(2) -0.0010(18) -0.0003(19) 0.0053(18)
C6 0.018(2) 0.017(2) 0.013(2) 0.0005(18) 0.0047(17) 0.0011(18)
C7 0.016(2) 0.016(2) 0.013(2) -0.0013(17) 0.0055(17) 0.0037(17)
C8 0.021(2) 0.029(3) 0.018(2) -0.0018(19) 0.009(2) 0.0005(19)
C9 0.027(2) 0.020(2) 0.021(2) 0.0008(18) 0.010(2) -0.0007(19)
C10 0.028(3) 0.021(2) 0.017(2) 0.0003(18) 0.004(2) 0.0094(19)

loop_
_atom_type_symbol
_atom_type_description
_atom_type_scat_dispersion_real
_atom_type_scat_dispersion_imag
_atom_type_scat_source
C C 0.0033 0.0016 'International Tables Vol C Tables 4.2.6.8 and 6.1.1.4'
H H 0.0000 0.0000 'International Tables Vol C Tables 4.2.6.8 and 6.1.1.4'
N N 0.0061 0.0033 'International Tables Vol C Tables 4.2.6.8 and 6.1.1.4'
O O 0.0106 0.0060 'International Tables Vol C Tables 4.2.6.8 and 6.1.1.4'
Cu Cu 0.3201 1.2651 'International Tables Vol C Tables 4.2.6.8 and 6.1.1.4'
Sn Sn -0.6537 1.4246 'International Tables Vol C Tables 4.2.6.8 and 6.1.1.4'

loop_
_geom_angle_atom_site_label_1
_geom_angle_atom_site_label_2
_geom_angle_atom_site_label_3
_geom_angle
_geom_angle_site_symmetry_1
_geom_angle_site_symmetry_3
C10 Sn1 C9 117.9(2) . .
C10 Sn1 C8 118.83(19) . .
C9 Sn1 C8 122.53(18) . .
C10 Sn1 O2 89.38(15) . .
C9 Sn1 O2 91.98(16) . .
C8 Sn1 O2 97.30(16) . .
C10 Sn1 O4 90.59(15) . .
C9 Sn1 O4 87.47(15) . .
C8 Sn1 O4 83.28(15) . .
O2 Sn1 O4 179.36(11) . .
O1 Cu1 O1 179.999(1) . 3_575
O1 Cu1 N1 83.69(13) . .
O1 Cu1 N1 96.31(13) 3_575 .
O1 Cu1 N1 96.31(13) . 3_575
O1 Cu1 N1 83.69(13) 3_575 3_575
N1 Cu1 N1 180.00(16) . 3_575
C1 O1 Cu1 115.0(3) . .
C2 O2 Sn1 119.6(3) . .
C1 O4 Sn1 133.0(3) 1_556 .
C7 N1 C3 119.7(4) . .
C7 N1 Cu1 128.7(3) . .
C3 N1 Cu1 111.5(3) . .
O4 C1 O1 125.7(4) 1_554 .
O4 C1 C3 118.9(4) 1_554 .
O1 C1 C3 115.5(4) . .
O3 C2 O2 125.9(4) . .
O3 C2 C6 119.7(4) . .
O2 C2 C6 114.4(4) . .
N1 C3 C4 121.8(4) . .
N1 C3 C1 114.3(4) . .
C4 C3 C1 123.9(4) . .
C3 C4 C5 118.9(4) . .
C4 C5 C6 119.9(4) . .
C5 C6 C7 117.7(4) . .
C5 C6 C2 121.7(4) . .
C7 C6 C2 120.5(4) . .
N1 C7 C6 121.9(4) . .

loop_
_geom_bond_atom_site_label_1
_geom_bond_atom_site_label_2
_geom_bond_distance
_geom_bond_site_symmetry_2
Sn1 C10 2.121(4) .
Sn1 C9 2.126(5) .
Sn1 C8 2.128(5) .
Sn1 O2 2.178(3) .
Sn1 O4 2.459(3) .
Cu1 O1 1.938(3) .
Cu1 O1 1.939(3) 3_575
Cu1 N1 1.981(3) .
Cu1 N1 1.981(3) 3_575
O1 C1 1.274(5) .
O2 C2 1.293(5) .
O3 C2 1.230(5) .
O4 C1 1.246(5) 1_556
N1 C7 1.320(6) .
N1 C3 1.343(6) .
C1 O4 1.246(5) 1_554
C1 C3 1.514(6) .
C2 C6 1.509(6) .
C3 C4 1.376(6) .
C4 C5 1.377(6) .
C5 C6 1.383(6) .
C6 C7 1.407(6) .
